data_7113168
loop_
_publ_author_name
'Furukawa, Daisuke'
'Kobatake, Seiya'
'Matsumoto, Akikazu'

_publ_section_title
;
 Direct observation of change in the molecular structure of benzyl
 (Z,Z)-muconate during photoisomerization in the solid state
;
_journal_coden_ASTM CHCOFS
_journal_issue 1
_journal_name_full
;
 Chemical Communications (Cambridge, United Kingdom)
;
_journal_page_first 55
_journal_page_last 57
_journal_paper_doi 10.1039/b714792a
_journal_year 2008
_chemical_formula_moiety 'C20 H18 O4'
_chemical_formula_sum 'C20 H18 O4'
_chemical_formula_weight 322.34
_chemical_name_common
;Dibenzyl (Z,Z)-muconate (64.7%) + dibenzyl (E,E)-muconate
(35.3%)
;
_chemical_name_systematic
;
Dibenzyl (Z,Z)-muconate (64.7%) + dibenzyl (E,E)-muconate (35.3%)
;
_space_group_IT_number 14
_symmetry_cell_setting monoclinic
_symmetry_space_group_name_Hall '-P 2ybc'
_symmetry_space_group_name_H-M 'P 1 21/c 1'
_atom_sites_solution_hydrogens geom
_atom_sites_solution_primary direct
_atom_sites_solution_secondary difmap
_audit_creation_method SHELXL-97
_cell_angle_alpha 90.00
_cell_angle_beta 106.00(3)
_cell_angle_gamma 90.00
_cell_formula_units_Z 2
_cell_length_a 10.328(6)
_cell_length_b 5.765(4)
_cell_length_c 15.005(9)
_cell_measurement_reflns_used 3837
_cell_measurement_temperature 296(2)
_cell_measurement_theta_max 24.8
_cell_measurement_theta_min 3.0
_cell_volume 858.8(9)
_computing_cell_refinement PROCESS-AUTO
_computing_data_collection PROCESS-AUTO
_computing_data_reduction CrystalStructure
_computing_publication_material CrystalStructure
_computing_structure_refinement 'SHELXL-97 (Sheldrick, 1997)'
_computing_structure_solution SIR92
_diffrn_ambient_temperature 296(2)
_diffrn_detector_area_resol_mean 10.00
_diffrn_measured_fraction_theta_full 0.996
_diffrn_measured_fraction_theta_max 0.996
_diffrn_measurement_device_type 'Rigaku RAXIS-RAPID'
_diffrn_measurement_method \w
_diffrn_radiation_monochromator graphite
_diffrn_radiation_source 'fine-focus sealed tube'
_diffrn_radiation_type MoK\a
_diffrn_radiation_wavelength 0.71075
_diffrn_reflns_av_R_equivalents 0.0548
_diffrn_reflns_av_sigmaI/netI 0.0483
_diffrn_reflns_limit_h_max 13
_diffrn_reflns_limit_h_min -13
_diffrn_reflns_limit_k_max 6
_diffrn_reflns_limit_k_min -7
_diffrn_reflns_limit_l_max 19
_diffrn_reflns_limit_l_min -19
_diffrn_reflns_number 6993
_diffrn_reflns_theta_full 27.30
_diffrn_reflns_theta_max 27.30
_diffrn_reflns_theta_min 3.00
_exptl_absorpt_coefficient_mu 0.086
_exptl_absorpt_correction_T_max 0.9829
_exptl_absorpt_correction_T_min 0.9662
_exptl_absorpt_correction_type multi-scan
_exptl_absorpt_process_details
;
Higashi, T. (1995). Program for Absorption Correction.
Rigaku Corporation, Tokyo, Japan.
;
_exptl_crystal_colour colorless
_exptl_crystal_density_diffrn 1.247
_exptl_crystal_density_method 'not measured'
_exptl_crystal_description block
_exptl_crystal_F_000 340
_exptl_crystal_size_max 0.40
_exptl_crystal_size_mid 0.30
_exptl_crystal_size_min 0.20
_refine_diff_density_max 0.178
_refine_diff_density_min -0.162
_refine_diff_density_rms 0.049
_refine_ls_extinction_method none
_refine_ls_goodness_of_fit_ref 0.942
_refine_ls_hydrogen_treatment constr
_refine_ls_matrix_type full
_refine_ls_number_parameters 203
_refine_ls_number_reflns 1933
_refine_ls_number_restraints 28
_refine_ls_restrained_S_all 0.939
_refine_ls_R_factor_all 0.1564
_refine_ls_R_factor_gt 0.0714
_refine_ls_shift/su_max 0.000
_refine_ls_shift/su_mean 0.000
_refine_ls_structure_factor_coef Fsqd
_refine_ls_weighting_details 'calc w=1/[\s^2^(Fo^2^)+(0.1303P)^2^+0.0000P] where P=(Fo^2^+2Fc^2^)/3'
_refine_ls_weighting_scheme calc
_refine_ls_wR_factor_gt 0.1892
_refine_ls_wR_factor_ref 0.2290
_reflns_number_gt 842
_reflns_number_total 1933
_reflns_threshold_expression >2sigma(I)
_cod_duplicate_entry 7102781
_cod_data_source_file b714792a.txt
_cod_data_source_block ZZ-Bz-2
_cod_database_code 7113168

loop_
_symmetry_equiv_pos_as_xyz
'x, y, z'
'-x, y+1/2, -z+1/2'
'-x, -y, -z'
'x, -y-1/2, z-1/2'

loop_
_atom_site_label
_atom_site_type_symbol
_atom_site_fract_x
_atom_site_fract_y
_atom_site_fract_z
_atom_site_U_iso_or_equiv
_atom_site_adp_type
_atom_site_occupancy
_atom_site_symmetry_multiplicity
_atom_site_calc_flag
_atom_site_refinement_flags
_atom_site_disorder_assembly
_atom_site_disorder_group
O1Z O 0.4485(7) 0.1291(13) 0.1199(4) 0.101(2) Uani 0.647(15) 1 d P A 1
O2Z O 0.2962(8) 0.3072(19) 0.1775(5) 0.074(2) Uani 0.647(15) 1 d P A 1
C1Z C 0.4593(6) 0.5803(16) 0.0169(5) 0.086(2) Uani 0.647(15) 1 d P . 1
H1Z H 0.4543 0.7320 -0.0048 0.103 Uiso 0.647(15) 1 calc PR A 1
C2Z C 0.3897(6) 0.5271(15) 0.0774(4) 0.085(2) Uani 0.647(15) 1 d P A 1
H2Z H 0.3388 0.6469 0.0920 0.102 Uiso 0.647(15) 1 calc PR A 1
C3Z C 0.3829(5) 0.2960(16) 0.1256(4) 0.0662(19) Uani 0.647(15) 1 d P A 1
C4Z C 0.2801(10) 0.1036(18) 0.2300(6) 0.086(3) Uani 0.647(15) 1 d P A 1
H4Z1 H 0.3672 0.0391 0.2620 0.103 Uiso 0.647(15) 1 calc PR A 1
H4Z2 H 0.2283 -0.0141 0.1891 0.103 Uiso 0.647(15) 1 calc PR A 1
C5Z C 0.2080(11) 0.181(2) 0.2975(8) 0.065(3) Uani 0.647(15) 1 d PD A 1
C6Z C 0.2342(9) 0.376(2) 0.3507(8) 0.067(3) Uani 0.647(15) 1 d PD A 1
H6Z H 0.2996 0.4803 0.3440 0.080 Uiso 0.647(15) 1 calc PRD A 1
C7Z C 0.1620(13) 0.4181(14) 0.4154(8) 0.107(6) Uani 0.647(15) 1 d PD A 1
H7Z H 0.1776 0.5522 0.4512 0.129 Uiso 0.647(15) 1 calc PRD A 1
C8Z C 0.0686(10) 0.2612(19) 0.4254(8) 0.091(5) Uani 0.647(15) 1 d PD A 1
H8Z H 0.0209 0.2910 0.4684 0.109 Uiso 0.647(15) 1 calc PRD A 1
C9Z C 0.0429(10) 0.065(2) 0.3755(8) 0.079(3) Uani 0.647(15) 1 d PD A 1
H9Z H -0.0195 -0.0424 0.3848 0.095 Uiso 0.647(15) 1 calc PRD A 1
C10Z C 0.1131(9) 0.0253(16) 0.3087(5) 0.088(3) Uani 0.647(15) 1 d PD A 1
H10Z H 0.0951 -0.1071 0.2720 0.106 Uiso 0.647(15) 1 calc PRD A 1
O1E O 0.4269(15) 0.010(3) 0.1316(11) 0.142(5) Uani 0.353(15) 1 d P A 2
O2E O 0.302(2) 0.269(5) 0.1827(15) 0.147(9) Uani 0.353(15) 1 d P A 2
C1E C 0.4827(14) 0.407(4) 0.0263(8) 0.099(6) Uani 0.353(15) 1 d P . 2
H1E H 0.5172 0.2628 0.0163 0.119 Uiso 0.353(15) 1 calc PR A 2
C2E C 0.4095(15) 0.405(3) 0.0870(10) 0.090(4) Uiso 0.353(15) 1 d P A 2
H2E H 0.3724 0.5424 0.1009 0.108 Uiso 0.353(15) 1 calc PR A 2
C3E C 0.386(3) 0.188(5) 0.1322(16) 0.129(10) Uiso 0.353(15) 1 d P A 2
C4E C 0.274(2) 0.061(5) 0.2334(17) 0.152(12) Uani 0.353(15) 1 d P A 2
H4E1 H 0.3587 -0.0149 0.2643 0.183 Uiso 0.353(15) 1 calc PR A 2
H4E2 H 0.2199 -0.0481 0.1895 0.183 Uiso 0.353(15) 1 calc PR A 2
C5E C 0.199(2) 0.128(4) 0.3067(16) 0.074(7) Uani 0.353(15) 1 d PD A 2
C6E C 0.238(2) 0.329(4) 0.3529(15) 0.111(11) Uani 0.353(15) 1 d PD A 2
H6E H 0.3085 0.4130 0.3411 0.133 Uiso 0.353(15) 1 calc PRD A 2
C7E C 0.1760(15) 0.416(3) 0.4176(9) 0.073(6) Uani 0.353(15) 1 d PD A 2
H7E H 0.2004 0.5582 0.4462 0.087 Uiso 0.353(15) 1 calc PRD A 2
C8E C 0.078(2) 0.283(3) 0.4374(15) 0.110(11) Uani 0.353(15) 1 d PD A 2
H8E H 0.0424 0.3286 0.4852 0.132 Uiso 0.353(15) 1 calc PRD A 2
C9E C 0.031(2) 0.088(3) 0.3903(17) 0.123(10) Uani 0.353(15) 1 d PD A 2
H9E H -0.0415 0.0096 0.4010 0.148 Uiso 0.353(15) 1 calc PRD A 2
C10E C 0.0939(15) 0.005(3) 0.3243(11) 0.060(4) Uiso 0.353(15) 1 d PD A 2
H10E H 0.0645 -0.1319 0.2926 0.072 Uiso 0.353(15) 1 calc PRD A 2

loop_
_atom_site_aniso_label
_atom_site_aniso_U_11
_atom_site_aniso_U_22
_atom_site_aniso_U_33
_atom_site_aniso_U_23
_atom_site_aniso_U_13
_atom_site_aniso_U_12
O1Z 0.106(3) 0.088(4) 0.135(3) 0.024(3) 0.077(3) 0.030(3)
O2Z 0.073(4) 0.088(4) 0.067(3) 0.010(3) 0.032(3) 0.020(3)
C1Z 0.096(4) 0.072(4) 0.101(4) 0.012(3) 0.046(4) 0.025(3)
C2Z 0.098(4) 0.082(5) 0.097(4) 0.017(3) 0.065(3) 0.014(3)
C3Z 0.056(3) 0.082(5) 0.069(3) 0.001(3) 0.030(2) 0.010(3)
C4Z 0.116(6) 0.068(4) 0.100(6) 0.011(3) 0.073(5) 0.032(4)
C5Z 0.075(4) 0.061(6) 0.062(4) 0.020(4) 0.026(4) 0.003(4)
C6Z 0.067(5) 0.048(3) 0.089(7) 0.003(3) 0.028(4) -0.004(3)
C7Z 0.151(11) 0.057(6) 0.127(10) -0.011(5) 0.060(8) 0.024(6)
C8Z 0.085(5) 0.113(11) 0.096(7) 0.021(6) 0.062(5) -0.004(6)
C9Z 0.075(4) 0.084(6) 0.084(5) 0.003(4) 0.033(4) -0.004(4)
C10Z 0.113(6) 0.084(4) 0.082(4) 0.020(3) 0.051(4) -0.017(3)
O1E 0.187(10) 0.099(9) 0.183(10) 0.001(8) 0.123(8) 0.021(8)
O2E 0.142(14) 0.148(17) 0.200(18) -0.031(13) 0.130(13) 0.008(11)
C1E 0.100(8) 0.132(16) 0.090(7) -0.021(8) 0.066(7) -0.010(8)
C4E 0.106(13) 0.18(2) 0.123(16) 0.023(14) -0.042(11) -0.029(12)
C5E 0.108(11) 0.037(8) 0.097(12) 0.008(7) 0.060(9) 0.002(6)
C6E 0.137(19) 0.102(17) 0.114(17) -0.016(13) 0.070(14) -0.026(12)
C7E 0.061(7) 0.114(15) 0.045(8) 0.004(7) 0.016(6) -0.035(7)
C8E 0.20(2) 0.055(10) 0.068(9) -0.014(8) 0.017(10) 0.032(12)
C9E 0.17(2) 0.063(11) 0.15(2) 0.024(11) 0.075(14) -0.025(11)

loop_
_atom_type_symbol
_atom_type_description
_atom_type_scat_dispersion_real
_atom_type_scat_dispersion_imag
_atom_type_scat_source
C C 0.0033 0.0016 'International Tables Vol C Tables 4.2.6.8 and 6.1.1.4'
H H 0.0000 0.0000 'International Tables Vol C Tables 4.2.6.8 and 6.1.1.4'
O O 0.0106 0.0060 'International Tables Vol C Tables 4.2.6.8 and 6.1.1.4'

loop_
_geom_angle_atom_site_label_1
_geom_angle_atom_site_label_2
_geom_angle_atom_site_label_3
_geom_angle
_geom_angle_site_symmetry_3
C3Z O2Z C4Z 118.2(8) .
C2Z C1Z C1Z 124.6(10) 3_665
C1Z C2Z C3Z 128.6(6) .
O1Z C3Z O2Z 124.3(8) .
O1Z C3Z C2Z 124.6(5) .
O2Z C3Z C2Z 111.0(6) .
O2Z C4Z C5Z 106.4(8) .
C6Z C5Z C10Z 120.0(9) .
C6Z C5Z C4Z 126.3(10) .
C10Z C5Z C4Z 113.5(9) .
C5Z C6Z C7Z 119.5(8) .
C8Z C7Z C6Z 119.4(7) .
C9Z C8Z C7Z 122.4(7) .
C8Z C9Z C10Z 118.1(8) .
C5Z C10Z C9Z 120.5(8) .
C3E O2E C4E 104(2) .
C2E C1E C1E 131(2) 3_665
C1E C2E C3E 121.1(17) .
O1E C3E O2E 128(2) .
O1E C3E C2E 132(2) .
O2E C3E C2E 100(2) .
O2E C4E C5E 111(2) .
C6E C5E C10E 118.6(15) .
C6E C5E C4E 116.1(17) .
C10E C5E C4E 125.2(17) .
C5E C6E C7E 122.2(16) .
C8E C7E C6E 117.6(14) .
C9E C8E C7E 122.2(16) .
C8E C9E C10E 119.2(15) .
C5E C10E C9E 119.8(13) .

loop_
_geom_bond_atom_site_label_1
_geom_bond_atom_site_label_2
_geom_bond_distance
_geom_bond_site_symmetry_2
O1Z C3Z 1.193(10) .
O2Z C3Z 1.340(10) .
O2Z C4Z 1.448(15) .
C1Z C2Z 1.340(10) .
C1Z C1Z 1.434(17) 3_665
C2Z C3Z 1.527(10) .
C4Z C5Z 1.481(14) .
C5Z C6Z 1.363(9) .
C5Z C10Z 1.373(9) .
C6Z C7Z 1.399(9) .
C7Z C8Z 1.360(9) .
C8Z C9Z 1.344(10) .
C9Z C10Z 1.407(9) .
O1E C3E 1.11(3) .
O2E C3E 1.38(3) .
O2E C4E 1.49(4) .
C1E C2E 1.34(2) .
C1E C1E 1.44(4) 3_665
C2E C3E 1.47(2) .
C4E C5E 1.56(3) .
C5E C6E 1.355(14) .
C5E C10E 1.383(14) .
C6E C7E 1.393(15) .
C7E C8E 1.365(15) .
C8E C9E 1.342(15) .
C9E C10E 1.407(14) .

loop_
_geom_torsion_atom_site_label_1
_geom_torsion_atom_site_label_2
_geom_torsion_atom_site_label_3
_geom_torsion_atom_site_label_4
_geom_torsion
_geom_torsion_site_symmetry_1
C1Z C1Z C2Z C3Z 1.9(12) 3_665
C4Z O2Z C3Z O1Z -0.3(11) .
C4Z O2Z C3Z C2Z -178.5(7) .
C1Z C2Z C3Z O1Z 5.3(10) .
C1Z C2Z C3Z O2Z -176.5(7) .
C3Z O2Z C4Z C5Z 166.0(8) .
O2Z C4Z C5Z C6Z -44.4(11) .
O2Z C4Z C5Z C10Z 140.3(9) .
C10Z C5Z C6Z C7Z -1.2(9) .
C4Z C5Z C6Z C7Z -176.2(11) .
C5Z C6Z C7Z C8Z 1.3(9) .
C6Z C7Z C8Z C9Z 0.3(15) .
C7Z C8Z C9Z C10Z -1.9(17) .
C6Z C5Z C10Z C9Z -0.5(13) .
C4Z C5Z C10Z C9Z 175.2(10) .
C8Z C9Z C10Z C5Z 2.0(16) .
C1E C1E C2E C3E 179.4(17) 3_665
C4E O2E C3E O1E -2(4) .
C4E O2E C3E C2E -178.9(17) .
C1E C2E C3E O1E 6(4) .
C1E C2E C3E O2E -176.9(15) .
C3E O2E C4E C5E 170.8(18) .
O2E C4E C5E C6E -38(2) .
O2E C4E C5E C10E 139(2) .
C10E C5E C6E C7E 0.3(13) .
C4E C5E C6E C7E 177(2) .
C5E C6E C7E C8E 3.7(13) .
C6E C7E C8E C9E -7(3) .
C7E C8E C9E C10E 6(3) .
C6E C5E C10E C9E -1(2) .
C4E C5E C10E C9E -178(2) .
C8E C9E C10E C5E -2(3) .
